data_1506278
loop_
_publ_author_name
'Banwell, Martin G.'
'Phillis, Andrew T.'
'Willis, Anthony C.'

_publ_section_title
;
 Exploitation of cyclopropane ring-cleavage reactions for the rapid
 assembly of tetracyclic frameworks related to gibberellins.
;
_journal_issue 23
_journal_name_full 'Organic letters'
_journal_page_first 5341
_journal_page_last 5344
_journal_paper_doi 10.1021/ol062224d
_journal_volume 8
_journal_year 2006
_chemical_compound_source local
_chemical_formula_moiety 'C16 H19 Cl3 O'
_chemical_formula_sum 'C16 H19 Cl3 O'
_chemical_formula_weight 333.68
_space_group_IT_number 14
_symmetry_cell_setting monoclinic
_symmetry_space_group_name_Hall '-P 2yn'
_symmetry_space_group_name_H-M 'P 1 21/n 1'
_atom_sites_solution_hydrogens geom
_atom_sites_solution_primary direct
_audit_creation_date 06-01-13
_audit_creation_method CRYSTALS_ver_12.18
_audit_update_record
;
2006-01-13 - Report on C16 H19 Cl3 O
              by Anthony C. Willis
              for  Andrew Phillis and Martin Banwell

2006-01-13 - passes checkcif tests with no warnings

;
_cell_angle_alpha 90
_cell_angle_beta 92.6086(15)
_cell_angle_gamma 90
_cell_formula_units_Z 4
_cell_length_a 6.6142(1)
_cell_length_b 12.2180(3)
_cell_length_c 19.1863(4)
_cell_measurement_reflns_used 32471
_cell_measurement_temperature 200
_cell_measurement_theta_max 27
_cell_measurement_theta_min 3
_cell_volume 1548.88(6)
_computing_cell_refinement 'Denzo/Scalepack '
_computing_data_collection 'COLLECT (Nonius BV, 1997)'
_computing_data_reduction 'Denzo/Scalepack (Otwinowski & Minor, 1996)'
_computing_molecular_graphics
;
ORTEP-II (Johnson 1976) in teXsan (MSC, 1992-1997)
;
_computing_publication_material 'CRYSTALS '
_computing_structure_refinement 'CRYSTALS (Watkin et al 2003)'
_computing_structure_solution 'SIR92 (Altomare et al, 1994)'
_diffrn_ambient_temperature 200
_diffrn_measured_fraction_theta_full 0.999
_diffrn_measured_fraction_theta_max 0.999
_diffrn_measurement_device_type 'Nonius KappaCCD'
_diffrn_measurement_method ' \f and \w scans with CCD '
_diffrn_radiation_monochromator graphite
_diffrn_radiation_type 'Mo K\a'
_diffrn_radiation_wavelength 0.71073
_diffrn_reflns_av_R_equivalents 0.042
_diffrn_reflns_limit_h_max 7
_diffrn_reflns_limit_h_min -8
_diffrn_reflns_limit_k_max 15
_diffrn_reflns_limit_k_min -15
_diffrn_reflns_limit_l_max 24
_diffrn_reflns_limit_l_min -24
_diffrn_reflns_number 30397
_diffrn_reflns_theta_full 27.481
_diffrn_reflns_theta_max 27.5
_diffrn_reflns_theta_min 2.701
_diffrn_standards_number 0
_exptl_absorpt_coefficient_mu 0.584
_exptl_absorpt_correction_T_max 0.960
_exptl_absorpt_correction_T_min 0.856
_exptl_absorpt_correction_type integration
_exptl_absorpt_process_details
;
via Gaussian method (Coppens, 1970) implemented in maXus (2000)
;
_exptl_crystal_colour colourless
_exptl_crystal_density_diffrn 1.431
_exptl_crystal_density_meas ?
_exptl_crystal_description needle
_exptl_crystal_F_000 696
_exptl_crystal_size_max 0.35
_exptl_crystal_size_mid 0.16
_exptl_crystal_size_min 0.07
_refine_diff_density_max 0.24
_refine_diff_density_min -0.22
_refine_ls_extinction_method None
_refine_ls_goodness_of_fit_ref 1.1022
_refine_ls_hydrogen_treatment refxyz
_refine_ls_matrix_type full
_refine_ls_number_parameters 238
_refine_ls_number_reflns 2462
_refine_ls_number_restraints 0
_refine_ls_R_factor_all 0.0392
_refine_ls_R_factor_gt 0.0240
_refine_ls_shift/su_max 0.002017
_refine_ls_structure_factor_coef F
_refine_ls_weighting_details
;
  Method, part 1, Chebychev polynomial, (Watkin, 1994, Prince, 1982)
  [weight] = 1.0/[A~0~*T~0~(x)+A~1~*T~1~(x) ... +A~n-1~]*T~n-1~(x)]
  where A~i~ are the Chebychev coefficients listed below and x= Fcalc/Fmax
  Method = Robust Weighting (Prince, 1982)
  W = [weight] * [1-(deltaF/6*sigmaF)^2^]^2^
  A~i~ are:
  0.567 0.189 0.367
;
_refine_ls_weighting_scheme calc
_refine_ls_wR_factor_all 0.0349
_refine_ls_wR_factor_gt 0.0282
_refine_ls_wR_factor_ref 0.0282
_reflns_limit_h_max 8
_reflns_limit_h_min -8
_reflns_limit_k_max 15
_reflns_limit_k_min 0
_reflns_limit_l_max 24
_reflns_limit_l_min 0
_reflns_number_gt 2462
_reflns_number_total 3551
_reflns_threshold_expression I>3.0\s(I)
_oxford_diffrn_Wilson_B_factor 2.55
_oxford_diffrn_Wilson_scale 4.13
_oxford_refine_ls_scale 0.5119(7)
_oxford_structure_analysis_title '1130928 ban0604'
_cod_data_source_file ol062224dsi20060907_092156.cif
_cod_data_source_block ban0604
_cod_depositor_comments
;
The following automatic conversions were performed:

'_symmetry_cell_setting' value 'Monoclinic' changed to 'monoclinic'
according to /home/saulius/struct/CIF-dictionaries/cif_core.dic
dictionary named 'cif_core.dic' version 2.4.1 from 2010-06-29.

Automatic conversion script
Id: cif_fix_values 1715 2011-07-08 13:25:40Z adriana 

The following automatic conversions were performed:

'_exptl_crystal_density_meas' value 'not measured' was changed to '?'
- the value is perceived as not measured.

Automatic conversion script
Id: cif_fix_values 3008 2015-01-20 13:52:24Z robertas 
;
_cod_original_cell_volume 1548.88(5)
_cod_original_sg_symbol_H-M 'P 1 21/n 1 '
_cod_database_code 1506278

loop_
_symmetry_equiv_pos_as_xyz
x,y,z
-x,-y,-z
-x+1/2,y+1/2,-z+1/2
x+1/2,-y+1/2,z+1/2

loop_
_atom_site_label
_atom_site_type_symbol
_atom_site_fract_x
_atom_site_fract_y
_atom_site_fract_z
_atom_site_U_iso_or_equiv
_atom_site_occupancy
_atom_site_adp_type
Cl18 Cl 0.53799(7) 0.44117(4) 0.10002(2) 0.0429 1.0000 Uani
Cl19 Cl 0.18512(6) 0.64393(3) 0.387975(19) 0.0346 1.0000 Uani
Cl20 Cl 0.06135(5) 0.59136(3) 0.247201(19) 0.0322 1.0000 Uani
O15 O 0.51118(17) 0.70243(9) 0.26460(6) 0.0335 1.0000 Uani
C1 C 0.2297(3) 0.25828(14) 0.48181(8) 0.0349 1.0000 Uani
C2 C 0.3404(3) 0.15762(14) 0.45650(9) 0.0366 1.0000 Uani
C3 C 0.5679(3) 0.17804(13) 0.45707(9) 0.0362 1.0000 Uani
C4 C 0.6121(2) 0.27307(12) 0.40841(9) 0.0308 1.0000 Uani
C5 C 0.5071(2) 0.37920(12) 0.42996(7) 0.0267 1.0000 Uani
C6 C 0.4998(2) 0.46216(11) 0.37240(7) 0.0239 1.0000 Uani
C7 C 0.6009(2) 0.54865(12) 0.35035(8) 0.0262 1.0000 Uani
C8 C 0.4757(2) 0.59663(11) 0.28827(7) 0.0250 1.0000 Uani
C9 C 0.4795(2) 0.51355(12) 0.22900(7) 0.0252 1.0000 Uani
C10 C 0.3729(2) 0.41222(12) 0.25328(7) 0.0262 1.0000 Uani
C11 C 0.3064(2) 0.44723(11) 0.32703(7) 0.0228 1.0000 Uani
C12 C 0.1719(2) 0.37154(13) 0.36777(8) 0.0279 1.0000 Uani
C13 C 0.2772(2) 0.36277(13) 0.44151(7) 0.0280 1.0000 Uani
C14 C 0.2567(2) 0.56890(12) 0.31325(7) 0.0247 1.0000 Uani
C16 C 0.6127(3) 0.77643(13) 0.31171(10) 0.0368 1.0000 Uani
C17 C 0.5502(2) 0.53547(13) 0.16750(8) 0.0302 1.0000 Uani
H11 H 0.267(3) 0.2714(16) 0.5324(10) 0.0421 1.0000 Uiso
H12 H 0.078(3) 0.2428(16) 0.4792(10) 0.0421 1.0000 Uiso
H21 H 0.312(3) 0.0966(17) 0.4854(11) 0.0442 1.0000 Uiso
H22 H 0.289(3) 0.1378(17) 0.4079(11) 0.0442 1.0000 Uiso
H31 H 0.621(3) 0.1969(17) 0.5069(11) 0.0435 1.0000 Uiso
H32 H 0.638(3) 0.1105(17) 0.4427(10) 0.0435 1.0000 Uiso
H41 H 0.757(3) 0.2858(16) 0.4078(10) 0.0371 1.0000 Uiso
H42 H 0.567(3) 0.2548(15) 0.3610(10) 0.0371 1.0000 Uiso
H51 H 0.575(3) 0.4076(15) 0.4717(9) 0.0318 1.0000 Uiso
H71 H 0.727(3) 0.5774(15) 0.3654(9) 0.0312 1.0000 Uiso
H101 H 0.462(3) 0.3479(15) 0.2558(9) 0.0314 1.0000 Uiso
H102 H 0.260(3) 0.3946(15) 0.2225(9) 0.0314 1.0000 Uiso
H121 H 0.033(3) 0.4012(15) 0.3685(9) 0.0334 1.0000 Uiso
H122 H 0.162(3) 0.3004(16) 0.3461(9) 0.0334 1.0000 Uiso
H131 H 0.235(3) 0.4277(15) 0.4685(9) 0.0336 1.0000 Uiso
H161 H 0.619(3) 0.8475(17) 0.2862(10) 0.0437 1.0000 Uiso
H162 H 0.543(3) 0.7839(16) 0.3566(11) 0.0437 1.0000 Uiso
H163 H 0.745(3) 0.7523(16) 0.3262(11) 0.0437 1.0000 Uiso
H171 H 0.609(3) 0.6024(16) 0.1566(10) 0.0363 1.0000 Uiso

loop_
_atom_site_aniso_label
_atom_site_aniso_U_11
_atom_site_aniso_U_22
_atom_site_aniso_U_33
_atom_site_aniso_U_23
_atom_site_aniso_U_13
_atom_site_aniso_U_12
Cl18 0.0578(3) 0.0430(2) 0.02851(18) -0.00084(17) 0.00965(16) 0.01133(19)
Cl19 0.0375(2) 0.0348(2) 0.03158(18) -0.00666(15) 0.00230(14) 0.00591(15)
Cl20 0.02724(17) 0.0371(2) 0.03173(18) 0.00346(15) -0.00556(13) 0.00284(14)
O15 0.0410(6) 0.0228(5) 0.0358(6) 0.0065(4) -0.0068(5) -0.0084(4)
C1 0.0397(9) 0.0393(9) 0.0262(7) 0.0064(6) 0.0074(6) -0.0043(7)
C2 0.0462(9) 0.0305(8) 0.0337(8) 0.0052(7) 0.0068(7) -0.0083(7)
C3 0.0424(9) 0.0268(7) 0.0397(9) 0.0067(7) 0.0051(7) 0.0027(7)
C4 0.0302(7) 0.0272(7) 0.0352(8) 0.0048(6) 0.0031(6) -0.0001(6)
C5 0.0296(7) 0.0245(7) 0.0255(6) 0.0023(5) -0.0044(5) -0.0038(5)
C6 0.0236(6) 0.0229(7) 0.0249(6) -0.0006(5) -0.0017(5) 0.0004(5)
C7 0.0244(6) 0.0244(7) 0.0293(7) 0.0006(5) -0.0034(5) -0.0021(5)
C8 0.0252(6) 0.0218(6) 0.0279(7) 0.0019(5) -0.0006(5) -0.0035(5)
C9 0.0232(6) 0.0260(7) 0.0264(6) 0.0029(5) -0.0001(5) 0.0001(5)
C10 0.0299(7) 0.0243(7) 0.0243(6) -0.0012(5) 0.0012(5) -0.0030(6)
C11 0.0218(6) 0.0239(6) 0.0226(6) 0.0002(5) -0.0012(5) -0.0035(5)
C12 0.0252(7) 0.0301(7) 0.0282(7) 0.0039(6) 0.0002(5) -0.0053(6)
C13 0.0318(7) 0.0290(7) 0.0233(6) -0.0001(6) 0.0026(5) -0.0013(6)
C14 0.0237(6) 0.0263(7) 0.0238(6) -0.0002(5) -0.0018(5) 0.0009(5)
C16 0.0375(9) 0.0246(7) 0.0472(9) 0.0030(7) -0.0094(7) -0.0062(6)
C17 0.0312(7) 0.0295(7) 0.0301(7) 0.0036(6) 0.0047(6) 0.0016(6)

loop_
_atom_type_symbol
_atom_type_scat_dispersion_real
_atom_type_scat_dispersion_imag
_atom_type_scat_Cromer_Mann_a1
_atom_type_scat_Cromer_Mann_b1
_atom_type_scat_Cromer_Mann_a2
_atom_type_scat_Cromer_Mann_b2
_atom_type_scat_Cromer_Mann_a3
_atom_type_scat_Cromer_Mann_b3
_atom_type_scat_Cromer_Mann_a4
_atom_type_scat_Cromer_Mann_b4
_atom_type_scat_Cromer_Mann_c
_atom_type_scat_source
C 0.0033 0.0016 2.3100 20.8439 1.0200 10.2075 1.5886 0.5687 0.8650 51.6512 0.2156 'International Tables Vol C 4.2.6.8 and 6.1.1.4'
H 0.0000 0.0000 0.4930 10.5109 0.3229 26.1257 0.1402 3.1424 0.0408 57.7998 0.0030 'International Tables Vol C 4.2.6.8 and 6.1.1.4'
Cl 0.1484 0.1585 11.4604 0.0104 7.1964 1.1662 6.2556 18.5194 1.6455 47.7784 -9.5574 'International Tables Vol C 4.2.6.8 and 6.1.1.4'
O 0.0106 0.0060 3.0485 13.2771 2.2868 5.7011 1.5463 0.3239 0.8670 32.9089 0.2508 'International Tables Vol C 4.2.6.8 and 6.1.1.4'

loop_
_exptl_crystal_face_index_h
_exptl_crystal_face_index_k
_exptl_crystal_face_index_l
_exptl_crystal_face_perp_dist
1 0 0 0.150
-1 0 0 0.200
0 1 0 0.060
0 -1 0 0.100
0 0 1 0.010
0 0 -1 0.060

loop_
_geom_angle_atom_site_label_1
_geom_angle_atom_site_label_2
_geom_angle_atom_site_label_3
_geom_angle
_geom_angle_publ_flag
C8 O15 C16 117.61(12) yes
C2 C1 C13 113.54(12) yes
C2 C1 H11 109.7(11) no
C13 C1 H11 107.9(11) no
C2 C1 H12 108.7(11) no
C13 C1 H12 110.7(11) no
H11 C1 H12 105.9(15) no
C1 C2 C3 110.76(14) yes
C1 C2 H21 109.7(12) no
C3 C2 H21 110.1(12) no
C1 C2 H22 109.9(12) no
C3 C2 H22 109.8(12) no
H21 C2 H22 106.4(17) no
C2 C3 C4 109.65(14) yes
C2 C3 H31 109.9(11) no
C4 C3 H31 109.3(12) no
C2 C3 H32 109.5(12) no
C4 C3 H32 111.0(12) no
H31 C3 H32 107.4(16) no
C3 C4 C5 112.09(13) yes
C3 C4 H41 110.1(11) no
C5 C4 H41 109.0(11) no
C3 C4 H42 109.9(11) no
C5 C4 H42 108.9(11) no
H41 C4 H42 106.5(15) no
C4 C5 C6 111.87(12) yes
C4 C5 C13 112.64(12) yes
C6 C5 C13 101.12(11) yes
C4 C5 H51 109.1(11) no
C6 C5 H51 111.5(11) no
C13 C5 H51 110.5(11) no
C5 C6 C7 140.57(13) yes
C5 C6 C11 109.75(11) yes
C7 C6 C11 109.52(12) yes
C6 C7 C8 106.80(12) yes
C6 C7 H71 130.7(11) no
C8 C7 H71 122.4(11) no
C7 C8 O15 120.93(11) yes
C7 C8 C9 107.30(11) yes
O15 C8 C9 111.44(11) yes
C7 C8 C14 98.75(11) yes
O15 C8 C14 117.85(12) yes
C9 C8 C14 97.46(10) yes
C8 C9 C10 106.97(11) yes
C8 C9 C17 123.47(13) yes
C10 C9 C17 129.33(14) yes
C9 C10 C11 102.13(11) yes
C9 C10 H101 112.6(10) no
C11 C10 H101 111.5(10) no
C9 C10 H102 110.9(11) no
C11 C10 H102 112.1(11) no
H101 C10 H102 107.6(15) no
C6 C11 C10 106.66(11) yes
C6 C11 C12 105.90(11) yes
C10 C11 C12 119.62(12) yes
C6 C11 C14 98.59(10) yes
C10 C11 C14 100.11(10) yes
C12 C11 C14 123.22(12) yes
C11 C12 C13 105.15(11) yes
C11 C12 H121 110.5(10) no
C13 C12 H121 113.0(10) no
C11 C12 H122 110.8(10) no
C13 C12 H122 110.4(11) no
H121 C12 H122 107.0(15) no
C1 C13 C12 115.06(13) yes
C1 C13 C5 113.74(13) yes
C12 C13 C5 105.17(11) yes
C1 C13 H131 109.5(10) no
C12 C13 H131 107.2(10) no
C5 C13 H131 105.6(10) no
C11 C14 C8 93.85(10) yes
C11 C14 Cl20 114.25(9) yes
C8 C14 Cl20 113.20(9) yes
C11 C14 Cl19 114.82(9) yes
C8 C14 Cl19 114.40(10) yes
Cl20 C14 Cl19 106.32(7) yes
O15 C16 H161 105.6(12) no
O15 C16 H162 112.5(12) no
H161 C16 H162 111.9(16) no
O15 C16 H163 112.8(12) no
H161 C16 H163 110.9(16) no
H162 C16 H163 103.3(17) no
Cl18 C17 C9 121.89(13) yes
Cl18 C17 H171 115.0(12) no
C9 C17 H171 123.2(12) no

loop_
_geom_bond_atom_site_label_1
_geom_bond_atom_site_label_2
_geom_bond_distance
_geom_bond_publ_flag
Cl18 C17 1.7324(16) yes
Cl19 C14 1.7837(14) yes
Cl20 C14 1.7891(14) yes
O15 C8 1.3935(17) yes
O15 C16 1.4248(19) yes
C1 C2 1.522(2) yes
C1 C13 1.533(2) yes
C1 H11 1.00(2) no
C1 H12 1.02(2) no
C2 C3 1.525(2) yes
C2 H21 0.95(2) no
C2 H22 1.01(2) no
C3 C4 1.526(2) yes
C3 H31 1.03(2) no
C3 H32 0.99(2) no
C4 C5 1.536(2) yes
C4 H41 0.972(19) no
C4 H42 0.969(19) no
C5 C6 1.4980(19) yes
C5 C13 1.560(2) yes
C5 H51 0.965(18) no
C6 C7 1.330(2) yes
C6 C11 1.5254(18) yes
C7 C8 1.5356(19) yes
C7 H71 0.939(18) no
C8 C9 1.525(2) yes
C8 C14 1.5832(19) yes
C9 C10 1.5091(19) yes
C9 C17 1.316(2) yes
C10 C11 1.5604(19) yes
C10 H101 0.982(19) no
C10 H102 0.956(19) no
C11 C12 1.5236(19) yes
C11 C14 1.543(2) yes
C12 C13 1.552(2) yes
C12 H121 0.990(19) no
C12 H122 0.965(19) no
C13 H131 0.995(19) no
C16 H161 1.00(2) no
C16 H162 1.00(2) no
C16 H163 0.95(2) no
C17 H171 0.93(2) no

loop_
_geom_contact_atom_site_label_1
_geom_contact_atom_site_label_2
_geom_contact_distance
_geom_contact_site_symmetry_2
_geom_contact_publ_flag
Cl18 C16 3.450(2) 3_645 no
Cl18 C1 3.599(2) 4_554 no
O15 C12 3.450(2) 3 no

loop_
_geom_torsion_atom_site_label_1
_geom_torsion_atom_site_label_2
_geom_torsion_atom_site_label_3
_geom_torsion_atom_site_label_4
_geom_torsion
_geom_torsion_publ_flag
Cl18 C17 C9 C8 -176.1(1) no
Cl18 C17 C9 C10 -2.4(2) no
Cl19 C14 C8 O15 -64.0(1) no
Cl19 C14 C8 C7 68.0(1) no
Cl19 C14 C8 C9 176.93(9) no
Cl19 C14 C11 C6 -68.0(1) no
Cl19 C14 C11 C10 -176.73(9) no
Cl19 C14 C11 C12 47.5(2) no
Cl20 C14 C8 O15 58.0(1) no
Cl20 C14 C8 C7 -169.94(9) no
Cl20 C14 C8 C9 -61.1(1) no
Cl20 C14 C11 C6 168.81(9) no
Cl20 C14 C11 C10 60.1(1) no
Cl20 C14 C11 C12 -75.7(1) no
O15 C8 C7 C6 163.4(1) no
O15 C8 C9 C10 -161.2(1) no
O15 C8 C9 C17 13.7(2) no
O15 C8 C14 C11 176.5(1) no
C1 C2 C3 C4 -60.7(2) no
C1 C13 C5 C4 43.1(2) no
C1 C13 C5 C6 162.7(1) no
C1 C13 C12 C11 -154.9(1) no
C2 C1 C13 C5 -45.5(2) no
C2 C1 C13 C12 75.9(2) no
C2 C3 C4 C5 59.4(2) no
C3 C2 C1 C13 54.4(2) no
C3 C4 C5 C6 -163.6(1) no
C3 C4 C5 C13 -50.4(2) no
C4 C5 C6 C7 -95.6(2) no
C4 C5 C6 C11 89.8(1) no
C4 C5 C13 C12 -83.7(1) no
C5 C6 C7 C8 -174.2(2) no
C5 C6 C11 C10 -115.3(1) no
C5 C6 C11 C12 13.1(1) no
C5 C6 C11 C14 141.4(1) no
C5 C13 C12 C11 -28.9(1) no
C6 C5 C13 C12 35.9(1) no
C6 C7 C8 C9 -67.3(1) no
C6 C7 C8 C14 33.3(1) no
C6 C11 C10 C9 -66.5(1) no
C6 C11 C12 C13 10.2(1) no
C6 C11 C14 C8 51.2(1) no
C7 C6 C5 C13 144.3(2) no
C7 C6 C11 C10 68.4(1) no
C7 C6 C11 C12 -163.2(1) no
C7 C6 C11 C14 -35.0(1) no
C7 C8 O15 C16 -20.9(2) no
C7 C8 C9 C10 64.3(1) no
C7 C8 C9 C17 -120.8(1) no
C7 C8 C14 C11 -51.5(1) no
C8 C7 C6 C11 0.4(2) no
C8 C9 C10 C11 1.8(1) no
C8 C14 C11 C10 -57.5(1) no
C8 C14 C11 C12 166.7(1) no
C9 C8 O15 C16 -148.4(1) no
C9 C8 C14 C11 57.4(1) no
C9 C10 C11 C12 173.6(1) no
C9 C10 C11 C14 35.7(1) no
C10 C9 C8 C14 -37.4(1) no
C10 C11 C12 C13 130.5(1) no
C11 C6 C5 C13 -30.3(1) no
C11 C10 C9 C17 -172.7(1) no
C13 C12 C11 C14 -101.6(1) no
C14 C8 O15 C16 100.2(2) no
C14 C8 C9 C17 137.6(1) no
